data_1546463
loop_
_publ_author_name
'Yao, Tuanli'
'Ren, Beige'
'Wang, Bo'
'Zhao, Yanna'

_publ_section_title
;
 Highly Selective Synthesis of Dihydrobenzo[d]isoxazoles and
 Dihydrobenzo[d]oxazoles from Oximes and Arynes via in Situ Generation of
 Nitrones.
;
_journal_issue 12
_journal_name_full 'Organic letters'
_journal_page_first 3135
_journal_page_last 3138
_journal_paper_doi 10.1021/acs.orglett.7b01260
_journal_volume 19
_journal_year 2017
_chemical_formula_sum 'C21 H19 N O'
_chemical_formula_weight 301.37
_space_group_crystal_system monoclinic
_space_group_IT_number 14
_space_group_name_Hall '-P 2ybc'
_space_group_name_H-M_alt 'P 1 21/c 1'
_symmetry_space_group_name_Hall '-P 2ybc'
_symmetry_space_group_name_H-M 'P 1 21/c 1'
_atom_sites_solution_hydrogens geom
_audit_creation_method SHELXL-2014/7
_cell_angle_alpha 90
_cell_angle_beta 103.80(2)
_cell_angle_gamma 90
_cell_formula_units_Z 4
_cell_length_a 9.468(3)
_cell_length_b 19.074(7)
_cell_length_c 9.275(3)
_cell_measurement_reflns_used 5458
_cell_measurement_temperature 276(2)
_cell_measurement_theta_max 27.06
_cell_measurement_theta_min 2.46
_cell_volume 1626.6(10)
_computing_structure_refinement 'SHELXL-2014/7 (Sheldrick, 2014)'
_diffrn_ambient_temperature 276(2)
_diffrn_measured_fraction_theta_full 0.999
_diffrn_measured_fraction_theta_max 0.979
_diffrn_measurement_device_type 'Bruker APEX-II CCD'
_diffrn_measurement_method '\f and \w scans'
_diffrn_radiation_type MoK\a
_diffrn_radiation_wavelength 0.71073
_diffrn_reflns_av_R_equivalents 0.0414
_diffrn_reflns_av_unetI/netI 0.0399
_diffrn_reflns_Laue_measured_fraction_full 0.999
_diffrn_reflns_Laue_measured_fraction_max 0.979
_diffrn_reflns_limit_h_max 10
_diffrn_reflns_limit_h_min -12
_diffrn_reflns_limit_k_max 19
_diffrn_reflns_limit_k_min -24
_diffrn_reflns_limit_l_max 12
_diffrn_reflns_limit_l_min -12
_diffrn_reflns_number 16358
_diffrn_reflns_point_group_measured_fraction_full 0.999
_diffrn_reflns_point_group_measured_fraction_max 0.979
_diffrn_reflns_theta_full 25.242
_diffrn_reflns_theta_max 27.911
_diffrn_reflns_theta_min 2.459
_exptl_absorpt_coefficient_mu 0.075
_exptl_absorpt_correction_T_max 0.7456
_exptl_absorpt_correction_T_min 0.6975
_exptl_absorpt_correction_type multi-scan
_exptl_absorpt_process_details SADABS
_exptl_crystal_colour colourless
_exptl_crystal_density_diffrn 1.231
_exptl_crystal_description block
_exptl_crystal_F_000 640
_exptl_crystal_size_max 0.200
_exptl_crystal_size_mid 0.180
_exptl_crystal_size_min 0.170
_refine_diff_density_max 0.222
_refine_diff_density_min -0.165
_refine_diff_density_rms 0.042
_refine_ls_extinction_coef 0.031(3)
_refine_ls_extinction_expression Fc^*^=kFc[1+0.001xFc^2^\l^3^/sin(2\q)]^-1/4^
_refine_ls_extinction_method 'SHELXL-2014/7 (Sheldrick 2014'
_refine_ls_goodness_of_fit_ref 1.030
_refine_ls_hydrogen_treatment constr
_refine_ls_matrix_type full
_refine_ls_number_parameters 211
_refine_ls_number_reflns 3812
_refine_ls_number_restraints 0
_refine_ls_restrained_S_all 1.030
_refine_ls_R_factor_all 0.0916
_refine_ls_R_factor_gt 0.0557
_refine_ls_shift/su_max 0.012
_refine_ls_shift/su_mean 0.000
_refine_ls_structure_factor_coef Fsqd
_refine_ls_weighting_details 'w=1/[\s^2^(Fo^2^)+(0.0695P)^2^+0.3012P] where P=(Fo^2^+2Fc^2^)/3'
_refine_ls_weighting_scheme calc
_refine_ls_wR_factor_gt 0.1289
_refine_ls_wR_factor_ref 0.1453
_reflns_Friedel_coverage 0.000
_reflns_number_gt 2572
_reflns_number_total 3812
_reflns_threshold_expression 'I > 2\s(I)'
_cod_data_source_file ol7b01260_si_003.cif
_cod_data_source_block SUST_0231_0ma
_cod_database_code 1546463
_shelx_shelxl_version_number 2014/7
_shelx_space_group_comment
;
The symmetry employed for this shelxl refinement is uniquely defined
by the following loop, which should always be used as a source of
symmetry information in preference to the above space-group names.
They are only intended as comments.
;
_shelx_estimated_absorpt_t_min 0.985
_shelx_estimated_absorpt_t_max 0.987

loop_
_space_group_symop_operation_xyz
'x, y, z'
'-x, y+1/2, -z+1/2'
'-x, -y, -z'
'x, -y-1/2, z-1/2'

loop_
_atom_site_label
_atom_site_type_symbol
_atom_site_fract_x
_atom_site_fract_y
_atom_site_fract_z
_atom_site_U_iso_or_equiv
_atom_site_adp_type
_atom_site_occupancy
_atom_site_site_symmetry_order
_atom_site_calc_flag
_atom_site_refinement_flags_posn
_atom_site_refinement_flags_adp
C1 C 0.76889(15) 0.40053(8) 0.39240(17) 0.0326(4) Uani 1 1 d . .
C2 C 0.41057(16) 0.38566(9) 0.22340(19) 0.0370(4) Uani 1 1 d . .
C3 C 0.56474(16) 0.36735(9) 0.04608(18) 0.0359(4) Uani 1 1 d . .
C4 C 0.85062(18) 0.44129(9) 0.50520(18) 0.0395(4) Uani 1 1 d . .
H4 H 0.8368 0.4896 0.5036 0.047 Uiso 1 1 calc R U
C5 C 0.68710(17) 0.40164(9) 0.02433(19) 0.0395(4) Uani 1 1 d . .
C6 C 0.66612(16) 0.43314(9) 0.25824(18) 0.0377(4) Uani 1 1 d . .
C7 C 0.48721(18) 0.32353(9) -0.06161(19) 0.0426(4) Uani 1 1 d . .
H7 H 0.4061 0.2994 -0.0477 0.051 Uiso 1 1 calc R U
C8 C 0.79061(18) 0.32883(9) 0.4000(2) 0.0412(4) Uani 1 1 d . .
H8 H 0.7366 0.3002 0.3259 0.049 Uiso 1 1 calc R U
C9 C 0.89163(18) 0.29919(10) 0.5166(2) 0.0472(5) Uani 1 1 d . .
H9 H 0.9036 0.2508 0.5201 0.057 Uiso 1 1 calc R U
C10 C 0.97513(18) 0.33981(10) 0.6280(2) 0.0454(5) Uani 1 1 d . .
C11 C 0.95268(19) 0.41115(10) 0.62043(19) 0.0457(5) Uani 1 1 d . .
H11 H 1.0073 0.4397 0.6944 0.055 Uiso 1 1 calc R U
C12 C 0.73368(19) 0.39483(10) -0.1036(2) 0.0484(5) Uani 1 1 d . .
H12 H 0.8156 0.4185 -0.1167 0.058 Uiso 1 1 calc R U
C13 C 0.3995(2) 0.36583(10) 0.3637(2) 0.0487(5) Uani 1 1 d . .
H13 H 0.4818 0.3513 0.4337 0.058 Uiso 1 1 calc R U
C14 C 0.28745(19) 0.40699(11) 0.1204(2) 0.0511(5) Uani 1 1 d . .
H14 H 0.2935 0.4209 0.0259 0.061 Uiso 1 1 calc R U
C15 C 0.5341(2) 0.31629(10) -0.1927(2) 0.0520(5) Uani 1 1 d . .
H15 H 0.4828 0.2872 -0.2674 0.062 Uiso 1 1 calc R U
C16 C 0.6079(2) 0.50445(10) 0.2844(2) 0.0557(5) Uani 1 1 d . .
H16A H 0.6869 0.5372 0.3096 0.084 Uiso 1 1 calc R U
H16B H 0.5598 0.5017 0.3643 0.084 Uiso 1 1 calc R U
H16C H 0.5400 0.5198 0.1958 0.084 Uiso 1 1 calc R U
C17 C 0.6540(2) 0.35118(11) -0.2133(2) 0.0538(5) Uani 1 1 d . .
H17 H 0.6826 0.3456 -0.3019 0.065 Uiso 1 1 calc R U
C18 C 0.1448(2) 0.38790(11) 0.2975(3) 0.0638(6) Uani 1 1 d . .
H18 H 0.0552 0.3883 0.3223 0.077 Uiso 1 1 calc R U
C19 C 0.2673(2) 0.36761(11) 0.3999(2) 0.0603(6) Uani 1 1 d . .
H19 H 0.2608 0.3549 0.4949 0.072 Uiso 1 1 calc R U
C20 C 0.1549(2) 0.40754(12) 0.1588(3) 0.0660(6) Uani 1 1 d . .
H20 H 0.0717 0.4215 0.0892 0.079 Uiso 1 1 calc R U
C21 C 1.0872(2) 0.30698(14) 0.7533(3) 0.0768(7) Uani 1 1 d . .
H21A H 1.1501 0.3428 0.8060 0.115 Uiso 1 1 calc R U
H21B H 1.1437 0.2736 0.7135 0.115 Uiso 1 1 calc R U
H21C H 1.0391 0.2837 0.8199 0.115 Uiso 1 1 calc R U
N1 N 0.54832(14) 0.38365(8) 0.18709(15) 0.0391(4) Uani 1 1 d . .
O1 O 0.74952(12) 0.44218(7) 0.14510(13) 0.0503(4) Uani 1 1 d . .

loop_
_atom_site_aniso_label
_atom_site_aniso_U_11
_atom_site_aniso_U_22
_atom_site_aniso_U_33
_atom_site_aniso_U_23
_atom_site_aniso_U_13
_atom_site_aniso_U_12
C1 0.0254(7) 0.0387(9) 0.0354(9) -0.0013(7) 0.0105(6) -0.0026(6)
C2 0.0294(8) 0.0431(9) 0.0398(10) -0.0050(7) 0.0103(7) -0.0039(7)
C3 0.0288(8) 0.0443(9) 0.0349(9) 0.0052(7) 0.0079(6) 0.0068(7)
C4 0.0410(9) 0.0374(9) 0.0394(10) -0.0024(7) 0.0079(7) -0.0045(7)
C5 0.0301(8) 0.0488(10) 0.0381(9) 0.0086(8) 0.0050(7) 0.0051(7)
C6 0.0294(8) 0.0451(10) 0.0382(9) 0.0025(7) 0.0074(7) -0.0034(7)
C7 0.0372(9) 0.0460(10) 0.0439(10) -0.0008(8) 0.0085(7) 0.0033(7)
C8 0.0375(9) 0.0398(9) 0.0450(10) -0.0066(8) 0.0070(7) -0.0024(7)
C9 0.0453(10) 0.0389(9) 0.0585(12) 0.0068(8) 0.0144(9) 0.0060(8)
C10 0.0337(9) 0.0602(12) 0.0422(10) 0.0107(9) 0.0090(7) -0.0003(8)
C11 0.0391(9) 0.0577(12) 0.0380(10) -0.0033(8) 0.0046(7) -0.0124(8)
C12 0.0376(9) 0.0664(12) 0.0450(11) 0.0144(9) 0.0174(8) 0.0082(8)
C13 0.0472(10) 0.0578(11) 0.0435(11) 0.0002(9) 0.0155(8) -0.0024(8)
C14 0.0353(9) 0.0675(13) 0.0498(11) 0.0003(9) 0.0086(8) 0.0008(8)
C15 0.0542(11) 0.0558(12) 0.0442(11) -0.0071(9) 0.0080(9) 0.0122(9)
C16 0.0461(11) 0.0459(11) 0.0691(14) 0.0061(10) 0.0018(9) 0.0054(8)
C17 0.0538(12) 0.0701(13) 0.0419(11) 0.0060(10) 0.0200(9) 0.0192(10)
C18 0.0471(12) 0.0665(13) 0.0895(17) -0.0254(12) 0.0392(12) -0.0125(10)
C19 0.0652(14) 0.0643(13) 0.0632(14) -0.0094(11) 0.0389(11) -0.0117(10)
C20 0.0316(10) 0.0821(16) 0.0815(17) -0.0139(13) 0.0081(10) 0.0036(10)
C21 0.0602(14) 0.0956(18) 0.0655(15) 0.0288(13) -0.0031(11) 0.0067(12)
N1 0.0262(7) 0.0567(9) 0.0344(8) -0.0033(6) 0.0074(5) -0.0057(6)
O1 0.0402(7) 0.0709(9) 0.0402(7) 0.0042(6) 0.0103(5) -0.0172(6)

loop_
_atom_type_symbol
_atom_type_description
_atom_type_scat_dispersion_real
_atom_type_scat_dispersion_imag
_atom_type_scat_source
C C 0.0033 0.0016 'International Tables Vol C Tables 4.2.6.8 and 6.1.1.4'
H H 0.0000 0.0000 'International Tables Vol C Tables 4.2.6.8 and 6.1.1.4'
N N 0.0061 0.0033 'International Tables Vol C Tables 4.2.6.8 and 6.1.1.4'
O O 0.0106 0.0060 'International Tables Vol C Tables 4.2.6.8 and 6.1.1.4'

loop_
_geom_angle_atom_site_label_1
_geom_angle_atom_site_label_2
_geom_angle_atom_site_label_3
_geom_angle
C4 C1 C8 117.90(15)
C4 C1 C6 121.57(15)
C8 C1 C6 120.38(14)
C14 C2 C13 119.39(16)
C14 C2 N1 120.96(16)
C13 C2 N1 119.66(15)
C7 C3 C5 120.11(16)
C7 C3 N1 131.37(15)
C5 C3 N1 108.45(15)
C1 C4 C11 120.84(16)
C1 C4 H4 119.6
C11 C4 H4 119.6
C12 C5 O1 126.60(16)
C12 C5 C3 122.36(17)
O1 C5 C3 111.03(15)
O1 C6 N1 103.39(12)
O1 C6 C16 106.77(14)
N1 C6 C16 112.26(14)
O1 C6 C1 106.59(12)
N1 C6 C1 111.68(13)
C16 C6 C1 115.15(15)
C3 C7 C15 117.87(17)
C3 C7 H7 121.1
C15 C7 H7 121.1
C1 C8 C9 120.76(16)
C1 C8 H8 119.6
C9 C8 H8 119.6
C10 C9 C8 121.48(17)
C10 C9 H9 119.3
C8 C9 H9 119.3
C11 C10 C9 117.59(16)
C11 C10 C21 121.39(18)
C9 C10 C21 121.02(19)
C10 C11 C4 121.41(16)
C10 C11 H11 119.3
C4 C11 H11 119.3
C5 C12 C17 117.48(17)
C5 C12 H12 121.3
C17 C12 H12 121.3
C19 C13 C2 120.11(18)
C19 C13 H13 119.9
C2 C13 H13 119.9
C2 C14 C20 119.5(2)
C2 C14 H14 120.3
C20 C14 H14 120.3
C17 C15 C7 121.34(19)
C17 C15 H15 119.3
C7 C15 H15 119.3
C6 C16 H16A 109.5
C6 C16 H16B 109.5
H16A C16 H16B 109.5
C6 C16 H16C 109.5
H16A C16 H16C 109.5
H16B C16 H16C 109.5
C15 C17 C12 120.83(18)
C15 C17 H17 119.6
C12 C17 H17 119.6
C20 C18 C19 119.55(19)
C20 C18 H18 120.2
C19 C18 H18 120.2
C18 C19 C13 120.6(2)
C18 C19 H19 119.7
C13 C19 H19 119.7
C18 C20 C14 120.8(2)
C18 C20 H20 119.6
C14 C20 H20 119.6
C10 C21 H21A 109.5
C10 C21 H21B 109.5
H21A C21 H21B 109.5
C10 C21 H21C 109.5
H21A C21 H21C 109.5
H21B C21 H21C 109.5
C3 N1 C2 122.93(13)
C3 N1 C6 108.60(13)
C2 N1 C6 120.64(13)
C5 O1 C6 108.48(12)

loop_
_geom_bond_atom_site_label_1
_geom_bond_atom_site_label_2
_geom_bond_distance
C1 C4 1.383(2)
C1 C8 1.382(2)
C1 C6 1.518(2)
C2 C14 1.381(2)
C2 C13 1.383(2)
C2 N1 1.423(2)
C3 C7 1.373(2)
C3 C5 1.386(2)
C3 N1 1.389(2)
C4 C11 1.383(2)
C4 H4 0.9300
C5 C12 1.367(2)
C5 O1 1.373(2)
C6 O1 1.466(2)
C6 N1 1.490(2)
C6 C16 1.509(3)
C7 C15 1.397(3)
C7 H7 0.9300
C8 C9 1.382(2)
C8 H8 0.9300
C9 C10 1.379(3)
C9 H9 0.9300
C10 C11 1.377(3)
C10 C21 1.510(3)
C11 H11 0.9300
C12 C17 1.390(3)
C12 H12 0.9300
C13 C19 1.371(3)
C13 H13 0.9300
C14 C20 1.384(3)
C14 H14 0.9300
C15 C17 1.368(3)
C15 H15 0.9300
C16 H16A 0.9600
C16 H16B 0.9600
C16 H16C 0.9600
C17 H17 0.9300
C18 C20 1.365(3)
C18 C19 1.368(3)
C18 H18 0.9300
C19 H19 0.9300
C20 H20 0.9300
C21 H21A 0.9600
C21 H21B 0.9600
C21 H21C 0.9600
